data_7015135
loop_
_publ_author_name
'Huang, Liang-Fang'
'Ji, Chang-Chun'
'Lu, Zhen-Zhong'
'Yao, Xiao-Qiang'
'Hu, Jin-Song'
'Zheng, He-Gen'

_publ_section_title
;
 Isomorphic coordination polymers of cobalt(II), zinc(II) with a
 flexible ligand of cis,cis,cis-1,2,3,4-cyclopentanetetracarboxylic
 acid and their molecular alloys: crystal structures, thermal
 decomposition mechanisms and magnetic properties.
;
_journal_issue 13
_journal_name_full 'Dalton transactions (Cambridge, England : 2003)'
_journal_page_first 3183
_journal_page_last 3190
_journal_paper_doi 10.1039/c0dt01230k
_journal_volume 40
_journal_year 2011
_chemical_formula_moiety 'C18 H34 O27 Zn4'
_chemical_formula_sum 'C18 H34 O27 Zn4'
_chemical_formula_weight 944.01
_chemical_name_systematic
;
?
;
_space_group_IT_number 2
_symmetry_cell_setting triclinic
_symmetry_space_group_name_Hall '-P 1'
_symmetry_space_group_name_H-M 'P -1'
_atom_sites_solution_hydrogens geom
_atom_sites_solution_primary direct
_atom_sites_solution_secondary difmap
_audit_creation_method SHELXL-97
_cell_angle_alpha 65.041(3)
_cell_angle_beta 80.050(3)
_cell_angle_gamma 66.997(3)
_cell_formula_units_Z 1
_cell_length_a 9.2129(16)
_cell_length_b 9.6417(16)
_cell_length_c 9.9945(17)
_cell_measurement_reflns_used 2375
_cell_measurement_temperature 293(2)
_cell_measurement_theta_max 28.26
_cell_measurement_theta_min 2.49
_cell_volume 740.8(2)
_computing_cell_refinement 'SMART (Bruker, 2000)'
_computing_data_collection 'SMART (Bruker, 2000)'
_computing_data_reduction 'SMART (Bruker, 2000)'
_computing_molecular_graphics SHELXTL
_computing_publication_material SHELXTL
_computing_structure_refinement 'SHELXL-97 (Sheldrick, 1997)'
_computing_structure_solution 'SHELXS-97 (Sheldrick, 1990)'
_diffrn_ambient_temperature 293(2)
_diffrn_measured_fraction_theta_full 0.983
_diffrn_measured_fraction_theta_max 0.983
_diffrn_measurement_device_type 'CCD area detector'
_diffrn_measurement_method 'phi and omega scans'
_diffrn_radiation_monochromator graphite
_diffrn_radiation_source 'fine-focus sealed tube'
_diffrn_radiation_type MoK\a
_diffrn_radiation_wavelength 0.71073
_diffrn_reflns_av_R_equivalents 0.0556
_diffrn_reflns_av_sigmaI/netI 0.0506
_diffrn_reflns_limit_h_max 10
_diffrn_reflns_limit_h_min -10
_diffrn_reflns_limit_k_max 11
_diffrn_reflns_limit_k_min -11
_diffrn_reflns_limit_l_max 10
_diffrn_reflns_limit_l_min -11
_diffrn_reflns_number 3697
_diffrn_reflns_theta_full 25.00
_diffrn_reflns_theta_max 25.00
_diffrn_reflns_theta_min 2.25
_exptl_absorpt_coefficient_mu 3.313
_exptl_absorpt_correction_T_max 0.346
_exptl_absorpt_correction_T_min 0.295
_exptl_absorpt_correction_type multi-scan
_exptl_absorpt_process_details 'SADABS; Bruker, 2000'
_exptl_crystal_colour colorless
_exptl_crystal_density_diffrn 2.116
_exptl_crystal_density_method 'not measured'
_exptl_crystal_description block
_exptl_crystal_F_000 478
_exptl_crystal_size_max 0.38
_exptl_crystal_size_mid 0.35
_exptl_crystal_size_min 0.32
_refine_diff_density_max 0.816
_refine_diff_density_min -0.471
_refine_diff_density_rms 0.105
_refine_ls_extinction_method none
_refine_ls_goodness_of_fit_ref 1.016
_refine_ls_hydrogen_treatment constr
_refine_ls_matrix_type full
_refine_ls_number_parameters 229
_refine_ls_number_reflns 2565
_refine_ls_number_restraints 1
_refine_ls_restrained_S_all 1.021
_refine_ls_R_factor_all 0.0394
_refine_ls_R_factor_gt 0.0359
_refine_ls_shift/su_max 0.026
_refine_ls_shift/su_mean 0.006
_refine_ls_structure_factor_coef Fsqd
_refine_ls_weighting_details 'calc w=1/[\s^2^(Fo^2^)+(0.0637P)^2^+0.1238P] where P=(Fo^2^+2Fc^2^)/3'
_refine_ls_weighting_scheme calc
_refine_ls_wR_factor_gt 0.0986
_refine_ls_wR_factor_ref 0.1004
_reflns_number_gt 2283
_reflns_number_total 2565
_reflns_threshold_expression >2sigma(I)
_cod_data_source_file c0dt01230k.txt
_cod_data_source_block fd
_cod_depositor_comments
;
The following automatic conversions were performed:
'_symmetry_cell_setting' value 'Triclinic' changed to 'triclinic'
according to '/home/saulius/struct/CIF-dictionaries/cif_core.dic'
dictionary named 'cif_core.dic' version 2.4.1 from 2010-06-29.

Automatic conversion script
Id: cif_fix_enum 1555 2011-01-17 13:19:09Z saulius 
;
_cod_original_sg_symbol_H-M 'P-1 '
_cod_database_code 7015135

loop_
_symmetry_equiv_pos_as_xyz
'x, y, z'
'-x, -y, -z'

loop_
_atom_site_label
_atom_site_type_symbol
_atom_site_fract_x
_atom_site_fract_y
_atom_site_fract_z
_atom_site_U_iso_or_equiv
_atom_site_adp_type
_atom_site_occupancy
_atom_site_symmetry_multiplicity
_atom_site_calc_flag
_atom_site_refinement_flags
_atom_site_disorder_assembly
_atom_site_disorder_group
C8 C 0.4881(4) 0.4667(4) 0.7777(4) 0.0266(8) Uani 1 1 d . . .
Zn1 Zn 1.21215(5) 0.61841(5) 0.68051(5) 0.02635(16) Uani 1 1 d U . .
Zn2 Zn 1.0000 0.5000 0.5000 0.02239(18) Uani 1 2 d S . .
Zn3 Zn 0.5000 0.0000 0.5000 0.02844(19) Uani 1 2 d S . .
O6 O 1.3993(3) 0.6019(3) 0.7864(3) 0.0329(6) Uani 1 1 d . . .
O3 O 0.9983(3) 0.5700(3) 0.6726(3) 0.0330(6) Uani 1 1 d . . .
O2 O 1.0986(3) 0.2593(3) 0.6328(3) 0.0306(6) Uani 1 1 d . . .
C2 C 0.9265(4) 0.2289(4) 0.8471(4) 0.0227(7) Uani 1 1 d . . .
H2 H 0.9335 0.1381 0.9432 0.027 Uiso 1 1 calc R . .
O4 O 1.1273(3) 0.4486(4) 0.8758(3) 0.0393(7) Uani 1 1 d U . .
O1 O 1.1584(4) 0.0230(4) 0.8184(4) 0.0628(11) Uani 1 1 d . . .
C5 C 0.7294(4) 0.4904(4) 0.8505(4) 0.0237(8) Uani 1 1 d . . .
H5A H 0.6844 0.5320 0.9272 0.028 Uiso 1 1 calc R . .
H5B H 0.7183 0.5823 0.7562 0.028 Uiso 1 1 calc R . .
O5 O 1.4413(3) 0.4055(4) 0.7156(4) 0.0435(7) Uani 1 1 d . . .
C6 C 0.9032(4) 0.3811(4) 0.8816(4) 0.0226(7) Uani 1 1 d . . .
H6 H 0.9181 0.3408 0.9880 0.027 Uiso 1 1 calc R . .
C7 C 1.0157(4) 0.4697(4) 0.8056(4) 0.0257(8) Uani 1 1 d . . .
C4 C 0.6481(4) 0.3801(4) 0.8482(4) 0.0229(7) Uani 1 1 d . . .
H4 H 0.6340 0.3112 0.9511 0.027 Uiso 1 1 calc R . .
C1 C 1.0733(4) 0.1680(4) 0.7608(4) 0.0264(8) Uani 1 1 d . . .
C3 C 0.7690(4) 0.2666(4) 0.7773(4) 0.0218(7) Uani 1 1 d . . .
H3 H 0.7474 0.1654 0.8095 0.026 Uiso 1 1 calc R . .
O11 O 0.4512(3) -0.1165(3) 0.7231(3) 0.0361(7) Uani 1 1 d . . .
H11A H 0.3791 -0.0502 0.7555 0.043 Uiso 1 1 d R . .
H11 H 0.4276 -0.1945 0.7335 0.054 Uiso 1 1 d R . .
O7 O 1.2386(3) 0.7304(3) 0.4603(3) 0.0302(6) Uani 1 1 d . . .
O9 O 1.2248(3) 0.5117(3) 0.4511(3) 0.0251(5) Uani 1 1 d . . .
O8 O 1.0699(4) 0.8355(4) 0.7004(4) 0.0507(8) Uani 1 1 d . . .
H8A H 1.0209 0.8134 0.7825 0.061 Uiso 1 1 d R . .
H8 H 1.1212 0.8904 0.6969 0.076 Uiso 1 1 d R . .
C9 C 0.7668(4) 0.3477(4) 0.6104(4) 0.0227(7) Uani 1 1 d . . .
O10 O 0.4761(3) 0.2014(3) 0.5455(4) 0.0413(7) Uani 1 1 d . . .
H10B H 0.5327 0.1871 0.6129 0.050 Uiso 1 1 d R . .
H10A H 0.4925 0.2610 0.4584 0.050 Uiso 1 1 d R . .
O12 O 0.2623(3) 0.0911(3) 0.4561(3) 0.0417(7) Uani 1 1 d . . .
H12A H 0.2579 0.1612 0.3692 0.050 Uiso 1 1 d R . .
H12 H 0.2106 0.1468 0.5046 0.063 Uiso 1 1 d R . .
O13 O 0.7855(4) 0.8319(5) 0.8508(4) 0.0636(10) Uani 1 1 d . . .
H13B H 0.6859 0.8666 0.8434 0.095 Uiso 1 1 d R . .
H13A H 0.8070 0.8272 0.9333 0.095 Uiso 1 1 d R . .
O14 O 0.4985(13) 0.0525(11) 0.9054(15) 0.134(5) Uani 0.50 1 d P . .
H14A H 0.5020 0.0000 1.0012 0.161 Uiso 1 2 d SR . .
H14B H 0.4423 0.1513 0.8900 0.161 Uiso 0.50 1 d PR . .

loop_
_atom_site_aniso_label
_atom_site_aniso_U_11
_atom_site_aniso_U_22
_atom_site_aniso_U_33
_atom_site_aniso_U_23
_atom_site_aniso_U_13
_atom_site_aniso_U_12
C8 0.0211(19) 0.036(2) 0.0224(19) -0.0098(16) 0.0065(14) -0.0148(16)
Zn1 0.0194(3) 0.0339(3) 0.0310(3) -0.0160(2) 0.00202(18) -0.01194(19)
Zn2 0.0230(3) 0.0222(3) 0.0215(3) -0.0075(2) 0.0027(2) -0.0100(2)
Zn3 0.0199(3) 0.0281(3) 0.0370(4) -0.0151(3) -0.0003(3) -0.0055(2)
O6 0.0221(14) 0.0303(14) 0.0427(16) -0.0147(12) -0.0006(11) -0.0051(11)
O3 0.0440(17) 0.0375(15) 0.0274(15) -0.0152(12) 0.0101(12) -0.0261(13)
O2 0.0270(14) 0.0227(13) 0.0272(14) -0.0049(11) 0.0079(11) -0.0027(11)
C2 0.0227(18) 0.0210(17) 0.0202(18) -0.0044(14) 0.0015(14) -0.0082(14)
O4 0.0246(14) 0.0516(17) 0.0463(17) -0.0170(13) -0.0013(12) -0.0203(12)
O1 0.050(2) 0.0353(17) 0.047(2) 0.0028(15) 0.0189(16) 0.0128(15)
C5 0.0175(18) 0.0287(18) 0.0275(19) -0.0150(15) 0.0036(14) -0.0078(14)
O5 0.0263(15) 0.0581(19) 0.060(2) -0.0367(16) -0.0040(14) -0.0122(13)
C6 0.0192(18) 0.0293(18) 0.0206(18) -0.0115(15) 0.0003(13) -0.0082(14)
C7 0.0216(19) 0.0295(19) 0.030(2) -0.0199(17) 0.0074(15) -0.0073(15)
C4 0.0213(18) 0.0252(17) 0.0202(18) -0.0070(14) 0.0050(14) -0.0104(14)
C1 0.0222(19) 0.0220(18) 0.028(2) -0.0083(16) 0.0033(15) -0.0046(15)
C3 0.0224(18) 0.0205(16) 0.0234(18) -0.0074(14) 0.0020(14) -0.0107(14)
O11 0.0372(16) 0.0293(14) 0.0415(17) -0.0171(12) 0.0079(13) -0.0112(12)
O7 0.0318(15) 0.0380(15) 0.0297(14) -0.0186(12) 0.0053(11) -0.0178(12)
O9 0.0212(13) 0.0259(13) 0.0264(14) -0.0082(11) -0.0009(10) -0.0086(10)
O8 0.0368(17) 0.0483(18) 0.081(2) -0.0430(18) 0.0043(16) -0.0113(14)
C9 0.0135(17) 0.0280(18) 0.0286(19) -0.0141(16) 0.0020(14) -0.0070(14)
O10 0.0402(17) 0.0373(16) 0.0537(19) -0.0235(14) -0.0012(14) -0.0146(13)
O12 0.0280(15) 0.0420(16) 0.0511(19) -0.0208(14) -0.0030(13) -0.0046(12)
O13 0.055(2) 0.077(2) 0.057(2) -0.0234(19) -0.0108(17) -0.0206(18)
O14 0.104(8) 0.063(6) 0.233(15) -0.028(7) -0.066(9) -0.031(6)

loop_
_atom_type_symbol
_atom_type_description
_atom_type_scat_dispersion_real
_atom_type_scat_dispersion_imag
_atom_type_scat_source
C C 0.0033 0.0016 'International Tables Vol C Tables 4.2.6.8 and 6.1.1.4'
H H 0.0000 0.0000 'International Tables Vol C Tables 4.2.6.8 and 6.1.1.4'
O O 0.0106 0.0060 'International Tables Vol C Tables 4.2.6.8 and 6.1.1.4'
Zn Zn 0.2839 1.4301 'International Tables Vol C Tables 4.2.6.8 and 6.1.1.4'

loop_
_geom_angle_atom_site_label_1
_geom_angle_atom_site_label_2
_geom_angle_atom_site_label_3
_geom_angle
_geom_angle_site_symmetry_1
_geom_angle_site_symmetry_3
_geom_angle_publ_flag
O5 C8 O6 120.0(3) 1_455 1_455 ?
O5 C8 C4 120.6(3) 1_455 . ?
O6 C8 C4 119.3(3) 1_455 . ?
O5 C8 Zn1 63.5(2) 1_455 1_455 ?
O6 C8 Zn1 56.54(18) 1_455 1_455 ?
C4 C8 Zn1 174.6(3) . 1_455 ?
O7 Zn1 O8 92.69(13) . . ?
O7 Zn1 O6 108.58(11) . . ?
O8 Zn1 O6 91.99(11) . . ?
O7 Zn1 O4 152.28(11) . . ?
O8 Zn1 O4 98.81(13) . . ?
O6 Zn1 O4 96.20(11) . . ?
O7 Zn1 O3 96.96(10) . . ?
O8 Zn1 O3 89.26(11) . . ?
O6 Zn1 O3 154.33(10) . . ?
O4 Zn1 O3 58.32(10) . . ?
O7 Zn1 O5 96.32(11) . . ?
O8 Zn1 O5 151.77(12) . . ?
O6 Zn1 O5 59.77(10) . . ?
O4 Zn1 O5 85.34(11) . . ?
O3 Zn1 O5 115.96(10) . . ?
O7 Zn1 C8 104.73(11) . 1_655 ?
O8 Zn1 C8 122.36(12) . 1_655 ?
O6 Zn1 C8 30.37(11) . 1_655 ?
O4 Zn1 C8 90.28(11) . 1_655 ?
O3 Zn1 C8 139.84(11) . 1_655 ?
O5 Zn1 C8 29.41(11) . 1_655 ?
O7 Zn1 C7 125.21(11) . . ?
O8 Zn1 C7 95.27(12) . . ?
O6 Zn1 C7 125.14(11) . . ?
O4 Zn1 C7 28.96(11) . . ?
O3 Zn1 C7 29.38(11) . . ?
O5 Zn1 C7 101.14(11) . . ?
C8 Zn1 C7 115.63(11) 1_655 . ?
O2 Zn2 O2 180.00(15) . 2_766 ?
O2 Zn2 O9 91.00(10) . 2_766 ?
O2 Zn2 O9 89.00(10) 2_766 2_766 ?
O2 Zn2 O9 89.00(10) . . ?
O2 Zn2 O9 91.00(10) 2_766 . ?
O9 Zn2 O9 180.0(2) 2_766 . ?
O2 Zn2 O3 91.08(11) . . ?
O2 Zn2 O3 88.92(11) 2_766 . ?
O9 Zn2 O3 94.05(10) 2_766 . ?
O9 Zn2 O3 85.95(10) . . ?
O2 Zn2 O3 88.92(11) . 2_766 ?
O2 Zn2 O3 91.08(11) 2_766 2_766 ?
O9 Zn2 O3 85.95(10) 2_766 2_766 ?
O9 Zn2 O3 94.05(10) . 2_766 ?
O3 Zn2 O3 180.000(1) . 2_766 ?
O12 Zn3 O12 180.00(18) 2_656 . ?
O12 Zn3 O11 90.68(12) 2_656 . ?
O12 Zn3 O11 89.32(12) . . ?
O12 Zn3 O11 89.32(12) 2_656 2_656 ?
O12 Zn3 O11 90.68(12) . 2_656 ?
O11 Zn3 O11 180.0 . 2_656 ?
O12 Zn3 O10 88.74(11) 2_656 . ?
O12 Zn3 O10 91.26(11) . . ?
O11 Zn3 O10 87.65(11) . . ?
O11 Zn3 O10 92.35(12) 2_656 . ?
O12 Zn3 O10 91.26(11) 2_656 2_656 ?
O12 Zn3 O10 88.74(11) . 2_656 ?
O11 Zn3 O10 92.35(12) . 2_656 ?
O11 Zn3 O10 87.65(11) 2_656 2_656 ?
O10 Zn3 O10 180.0 . 2_656 ?
C8 O6 Zn1 93.1(2) 1_655 . ?
C7 O3 Zn2 122.0(2) . . ?
C7 O3 Zn1 91.2(2) . . ?
Zn2 O3 Zn1 113.96(11) . . ?
C1 O2 Zn2 135.8(2) . . ?
C1 C2 C3 113.6(3) . . ?
C1 C2 C6 118.2(3) . . ?
C3 C2 C6 106.5(3) . . ?
C1 C2 H2 105.9 . . ?
C3 C2 H2 105.9 . . ?
C6 C2 H2 105.9 . . ?
C7 O4 Zn1 92.0(2) . . ?
C4 C5 C6 105.3(3) . . ?
C4 C5 H5A 110.7 . . ?
C6 C5 H5A 110.7 . . ?
C4 C5 H5B 110.7 . . ?
C6 C5 H5B 110.7 . . ?
H5A C5 H5B 108.8 . . ?
C8 O5 Zn1 87.1(2) 1_655 . ?
C7 C6 C5 113.7(3) . . ?
C7 C6 C2 116.1(3) . . ?
C5 C6 C2 105.7(3) . . ?
C7 C6 H6 106.9 . . ?
C5 C6 H6 106.9 . . ?
C2 C6 H6 106.9 . . ?
O4 C7 O3 118.4(3) . . ?
O4 C7 C6 119.7(3) . . ?
O3 C7 C6 121.9(3) . . ?
O4 C7 Zn1 59.0(2) . . ?
O3 C7 Zn1 59.38(19) . . ?
C6 C7 Zn1 178.7(3) . . ?
C8 C4 C5 115.9(3) . . ?
C8 C4 C3 114.0(3) . . ?
C5 C4 C3 105.2(3) . . ?
C8 C4 H4 107.1 . . ?
C5 C4 H4 107.1 . . ?
C3 C4 H4 107.1 . . ?
O1 C1 O2 122.2(3) . . ?
O1 C1 C2 116.9(3) . . ?
O2 C1 C2 120.7(3) . . ?
C9 C3 C4 111.9(3) . . ?
C9 C3 C2 114.1(3) . . ?
C4 C3 C2 101.6(3) . . ?
C9 C3 H3 109.7 . . ?
C4 C3 H3 109.7 . . ?
C2 C3 H3 109.7 . . ?
Zn3 O11 H11A 111.4 . . ?
Zn3 O11 H11 108.7 . . ?
H11A O11 H11 111.9 . . ?
C9 O7 Zn1 113.4(2) 2_766 . ?
C9 O9 Zn2 116.7(2) 2_766 . ?
Zn1 O8 H8A 108.4 . . ?
Zn1 O8 H8 111.9 . . ?
H8A O8 H8 109.3 . . ?
O7 C9 O9 122.8(3) 2_766 2_766 ?
O7 C9 C3 118.3(3) 2_766 . ?
O9 C9 C3 118.9(3) 2_766 . ?
Zn3 O10 H10B 119.1 . . ?
Zn3 O10 H10A 96.2 . . ?
H10B O10 H10A 116.8 . . ?
Zn3 O12 H12A 101.8 . . ?
Zn3 O12 H12 110.9 . . ?
H12A O12 H12 103.5 . . ?
H13B O13 H13A 108.4 . . ?
O14 O14 H14A 1.4 2_657 . ?
O14 O14 H14B 105.8 2_657 . ?
H14A O14 H14B 105.7 . . ?

loop_
_geom_bond_atom_site_label_1
_geom_bond_atom_site_label_2
_geom_bond_distance
_geom_bond_site_symmetry_2
_geom_bond_publ_flag
C8 O5 1.233(5) 1_455 ?
C8 O6 1.270(4) 1_455 ?
C8 C4 1.506(5) . ?
C8 Zn1 2.509(4) 1_455 ?
Zn1 O7 2.021(3) . ?
Zn1 O8 2.063(3) . ?
Zn1 O6 2.096(3) . ?
Zn1 O4 2.208(3) . ?
Zn1 O3 2.216(3) . ?
Zn1 O5 2.249(3) . ?
Zn1 C8 2.509(4) 1_655 ?
Zn1 C7 2.574(4) . ?
Zn2 O2 2.035(2) . ?
Zn2 O2 2.035(2) 2_766 ?
Zn2 O9 2.080(2) 2_766 ?
Zn2 O9 2.080(2) . ?
Zn2 O3 2.097(3) . ?
Zn2 O3 2.097(3) 2_766 ?
Zn3 O12 2.065(3) 2_656 ?
Zn3 O12 2.065(3) . ?
Zn3 O11 2.090(3) . ?
Zn3 O11 2.090(3) 2_656 ?
Zn3 O10 2.098(3) . ?
Zn3 O10 2.098(3) 2_656 ?
O6 C8 1.270(4) 1_655 ?
O3 C7 1.263(5) . ?
O2 C1 1.254(4) . ?
C2 C1 1.525(5) . ?
C2 C3 1.565(5) . ?
C2 C6 1.572(5) . ?
C2 H2 0.9800 . ?
O4 C7 1.247(4) . ?
O1 C1 1.233(4) . ?
C5 C4 1.530(5) . ?
C5 C6 1.532(5) . ?
C5 H5A 0.9700 . ?
C5 H5B 0.9700 . ?
O5 C8 1.233(5) 1_655 ?
C6 C7 1.501(5) . ?
C6 H6 0.9800 . ?
C4 C3 1.539(5) . ?
C4 H4 0.9800 . ?
C3 C9 1.514(5) . ?
C3 H3 0.9800 . ?
O11 H11A 0.8500 . ?
O11 H11 0.8237 . ?
O7 C9 1.249(4) 2_766 ?
O9 C9 1.258(4) 2_766 ?
O8 H8A 0.8500 . ?
O8 H8 0.8238 . ?
C9 O7 1.249(4) 2_766 ?
C9 O9 1.258(4) 2_766 ?
O10 H10B 0.8547 . ?
O10 H10A 0.8434 . ?
O12 H12A 0.8417 . ?
O12 H12 0.8305 . ?
O13 H13B 0.8500 . ?
O13 H13A 0.8594 . ?
O14 O14 1.73(3) 2_657 ?
O14 H14A 0.8733 . ?
O14 H14B 0.8473 . ?

loop_
_geom_hbond_atom_site_label_D
_geom_hbond_atom_site_label_H
_geom_hbond_atom_site_label_A
_geom_hbond_distance_DH
_geom_hbond_distance_HA
_geom_hbond_distance_DA
_geom_hbond_angle_DHA
_geom_hbond_site_symmetry_A
O14 H14B O5 0.85 2.33 2.993(10) 135.4 1_455
O13 H13A O4 0.86 2.44 2.873(5) 112.1 2_767
O12 H12 O2 0.83 1.93 2.758(4) 174.9 1_455
O12 H12A O13 0.84 2.27 2.906(5) 132.4 2_666
O10 H10A O11 0.84 2.60 3.022(4) 112.5 2_656
O10 H10A O6 0.84 2.49 3.316(4) 167.8 2_766
O10 H10B O5 0.85 2.52 3.000(4) 116.8 1_455
O10 H10B O7 0.85 2.43 2.934(4) 118.6 2_766
O8 H8 O1 0.82 2.24 2.935(5) 141.9 1_565
O11 H11 O6 0.82 1.92 2.732(4) 169.6 1_445
